data_2200607
loop_
_publ_author_name
'Kaiser-Morris, Erika'
'Nicola\"i, Beatrice '
'Cousson, Alain'
'Paulus, Werner'
'Fillaux, Francois'

_publ_section_title
;
 2,6-Dimethylpyrazine at 5K: a neutron-diffraction study
;
_journal_issue 11
_journal_name_full 'Acta Crystallographica Section E'
_journal_page_first o1116
_journal_page_last o1117
_journal_paper_doi 10.1107/S1600536801017846
_journal_volume 57
_journal_year 2001
_chemical_formula_iupac ' C6 H8 N2'
_chemical_formula_moiety ' C6 H8 N2'
_chemical_formula_sum 'C6 H8 N2'
_chemical_formula_weight 108.14
_chemical_name_common 2,6DMP
_chemical_name_systematic
;
2,6 dimethylpyrazine
;
_space_group_IT_number 14
_symmetry_cell_setting monoclinic
_symmetry_space_group_name_Hall '-P 2yab'
_symmetry_space_group_name_H-M 'P 1 21/a 1'
_cell_angle_alpha 90
_cell_angle_beta 90.37(9)
_cell_angle_gamma 90
_cell_formula_units_Z 4
_cell_length_a 7.287(7)
_cell_length_b 10.725(9)
_cell_length_c 7.452(8)
_cell_measurement_reflns_used 16
_cell_measurement_temperature 5
_cell_measurement_theta_max 21.5
_cell_measurement_theta_min 9.8
_cell_volume 582.4(10)
_computing_cell_refinement
;
DIF4N
;
_computing_data_collection 'DIF4N (modified Linux version of DIF4; Stoe & Cie; 2000)'
_computing_data_reduction 'PRON (modified version of REDU4; Stoe & Cie, 2000)'
_computing_molecular_graphics 'CAMERON (Watkin, Prout & Pearce, 1996)'
_computing_publication_material CRYSTALS
_computing_structure_refinement 'CRYSTALS (Watkin, Prout, Carruthers & Betteridge, 1996)'
_diffrn_measurement_device
;
Orph\'ee reactor (Saclay, France): 5C2 four-circle
;
_diffrn_measurement_method \w
_diffrn_radiation_monochromator Cu_(220)
_diffrn_radiation_probe neutron
_diffrn_radiation_source Orph\'ee_reactor_Saclay_France
_diffrn_radiation_type Neutron
_diffrn_radiation_wavelength .8308
_diffrn_reflns_av_R_equivalents .022
_diffrn_reflns_limit_h_max 10
_diffrn_reflns_limit_h_min -10
_diffrn_reflns_limit_k_max 4
_diffrn_reflns_limit_k_min -14
_diffrn_reflns_limit_l_max 4
_diffrn_reflns_limit_l_min -10
_diffrn_reflns_number 2026
_diffrn_reflns_theta_max 35
_diffrn_reflns_theta_min 1
_diffrn_standards_decay_% .00
_diffrn_standards_interval_time 450
_diffrn_standards_number 2
_exptl_absorpt_coefficient_mu .08
_exptl_absorpt_correction_type none
_exptl_crystal_colour white
_exptl_crystal_density_diffrn 1.23
_exptl_crystal_density_meas ?
_exptl_crystal_description prism
_exptl_crystal_F_000 114.73
_exptl_crystal_size_max 5.0
_exptl_crystal_size_mid 5.0
_exptl_crystal_size_min 5.0
_refine_diff_density_max .78
_refine_diff_density_min -.73
_refine_ls_extinction_coef 2.39(18)
_refine_ls_extinction_method 'Larson (1970)'
_refine_ls_goodness_of_fit_ref 1.0350
_refine_ls_hydrogen_treatment refall
_refine_ls_matrix_type full
_refine_ls_number_parameters 146
_refine_ls_number_reflns 1153
_refine_ls_R_factor_gt .0323
_refine_ls_shift/su_max .0002
_refine_ls_structure_factor_coef F
_refine_ls_weighting_details
;
 Chebychev polynomial with   5 parameters:
0.951, -3.12, 0.00654, -0.885, -0.649 (Carruthers & Watkin, 1979)
;
_refine_ls_weighting_scheme calc
_refine_ls_wR_factor_ref .0160
_reflns_number_gt 1153
_reflns_number_total 1605
_reflns_threshold_expression I>3\s(I)
_cod_data_source_file cf6104.cif
_cod_data_source_block I
_cod_depositor_comments
;
The following automatic conversions were performed:

'_chemical_melting_point' value 'not measured' was changed to '?' -
the value is undefined or not given.

'_refine_ls_weighting_scheme'
value ' calc' changed to 'calc' according to
/home/saulius/struct/CIF-dictionaries/cif_core.dic dictionary named
'cif_core.dic' version 2.4.1 from 2010-06-29.

Automatic conversion script
Id: cif_fix_values 1715 2011-07-08 13:25:40Z adriana 

The following automatic conversions were performed:

'_exptl_crystal_density_meas' value 'not measured' was changed to '?'
- the value is perceived as not measured.

Automatic conversion script
Id: cif_fix_values 3008 2015-01-20 13:52:24Z robertas 
;
_cod_original_cell_volume 582.4
_cod_original_sg_symbol_H-M 'P 21/a'
_cod_original_formula_sum ' C6 H8 N2'
_cod_database_code 2200607
_cod_database_fobs_code 2200607

loop_
_symmetry_equiv_pos_as_xyz
x,y,z
-x,-y,-z
-x+1/2,y+1/2,-z
x+1/2,-y+1/2,z

loop_
_atom_site_label
_atom_site_fract_x
_atom_site_fract_y
_atom_site_fract_z
_atom_site_U_iso_or_equiv
_atom_site_adp_type
_atom_site_occupancy
N1 .12244(9) .98280(6) .23650(9) .0077 Uani 1.0000
N2 .19686(9) .74311(6) .36758(8) .0067 Uani 1.0000
C1 .19508(13) .96467(8) .39921(12) .0070 Uani 1.0000
C2 .23301(13) .84503(8) .46568(12) .0058 Uani 1.0000
C3 .12436(13) .76015(8) .20379(12) .0057 Uani 1.0000
C4 .08834(13) .88017(8) .13934(13) .0070 Uani 1.0000
C5 .31588(14) .82873(9) .64883(12) .0094 Uani 1.0000
C6 .08275(14) .64663(9) .09368(12) .0089 Uani 1.0000
H11 .2236(4) 1.0470(2) .4804(3) .0234 Uani 1.0000
H41 .0295(3) .8937(2) .0054(3) .0217 Uani 1.0000
H51 .3166(6) .7316(3) .6874(4) .0439 Uani 1.0000
H52 .4577(4) .8614(4) .6497(4) .0484 Uani 1.0000
H53 .2416(5) .8827(4) .7475(4) .0447 Uani 1.0000
H61 .0098(6) .6710(3) -.0284(4) .0420 Uani 1.0000
H62 .2071(4) .5992(3) .0547(5) .0449 Uani 1.0000
H63 -.0003(5) .5821(3) .1693(4) .0367 Uani 1.0000

loop_
_atom_site_aniso_label
_atom_site_aniso_U_11
_atom_site_aniso_U_22
_atom_site_aniso_U_33
_atom_site_aniso_U_12
_atom_site_aniso_U_13
_atom_site_aniso_U_23
N1 .0115(3) .0048(3) .0068(3) .0008(2) -.0009(2) .0009(2)
N2 .0095(3) .0043(3) .0062(3) -.0002(2) -.0008(2) -.0003(2)
C1 .0105(4) .0037(4) .0068(4) .0002(3) -.0008(3) -.0002(3)
C2 .0098(4) .0039(3) .0036(3) .0000(3) -.0006(3) -.0004(3)
C3 .0071(4) .0051(3) .0051(4) .0000(3) .0000(3) .0000(3)
C4 .0104(4) .0052(4) .0055(4) -.0001(3) -.0010(3) .0006(3)
C5 .0137(4) .0084(4) .0059(4) .0001(3) -.0022(3) -.0006(3)
C6 .0128(4) .0068(4) .0071(4) -.0007(3) -.0011(3) -.0017(3)
H11 .0364(12) .0124(8) .0210(10) .0004(8) -.0038(9) -.0034(7)
H41 .0304(11) .0195(9) .0152(9) .0004(8) -.0078(8) .0022(8)
H51 .079(2) .0180(10) .0341(14) -.0036(13) -.0250(16) .0070(10)
H52 .0269(12) .084(3) .0342(13) -.0246(15) -.0110(11) .0167(15)
H53 .0570(17) .0588(19) .0180(10) .0343(17) -.0023(11) -.0116(12)
H61 .075(2) .0251(13) .0257(12) .0038(13) -.0272(14) -.0020(10)
H62 .0262(12) .0372(14) .071(2) .0044(11) .0037(12) -.0332(15)
H63 .0532(17) .0244(12) .0327(13) -.0212(11) .0139(12) -.0052(9)

loop_
_atom_type_symbol
_atom_type_scat_dispersion_real
_atom_type_scat_dispersion_imag
_atom_type_scat_source
'O   ' .0000 .0000 'Sears (1992)'
'C   ' .0000 .0000 'Sears (1992)'
'N   ' .0000 .0000 'Sears (1992)'
'H   ' .0000 .0000 'Sears (1992)'

loop_
_geom_angle_atom_site_label_1
_geom_angle_atom_site_label_2
_geom_angle_atom_site_label_3
_geom_angle
_geom_angle_publ_flag
C1 N1 C4 116.27(7) yes
C2 N2 C3 117.44(7) yes
N1 C1 C2 122.04(8) yes
N1 C1 H11 117.35(15) no
C2 C1 H11 120.61(15) no
N2 C2 C1 121.07(8) yes
N2 C2 C5 118.56(8) yes
C1 C2 C5 120.37(8) yes
N2 C3 C4 120.71(8) yes
N2 C3 C6 117.74(8) yes
C4 C3 C6 121.55(8) yes
N1 C4 C3 122.47(8) yes
N1 C4 H41 117.04(15) no
C3 C4 H41 120.48(15) no
C2 C5 H51 110.82(18) no
C2 C5 H52 110.11(17) no
H51 C5 H52 107.8(4) no
C2 C5 H53 110.83(17) no
H51 C5 H53 109.6(3) no
H52 C5 H53 107.6(3) no
C3 C6 H61 111.12(17) no
C3 C6 H62 111.25(17) no
H61 C6 H62 107.2(3) no
C3 C6 H63 110.30(17) no
H61 C6 H63 108.6(3) no
H62 C6 H63 108.2(3) no

loop_
_geom_bond_atom_site_label_1
_geom_bond_atom_site_label_2
_geom_bond_site_symmetry_1
_geom_bond_site_symmetry_2
_geom_bond_distance
_geom_bond_publ_flag
N1 C1 . . 1.3341(11) yes
N1 C4 . . 1.3397(11) yes
N2 C2 . . 1.3400(10) yes
N2 C3 . . 1.3394(11) yes
C1 C2 . . 1.4023(12) yes
C1 H11 . . 1.090(2) no
C2 C5 . . 1.4991(13) yes
C3 C4 . . 1.3982(13) yes
C3 C6 . . 1.4980(12) yes
C4 H41 . . 1.093(2) no
C5 H51 . . 1.081(3) no
C5 H52 . . 1.092(3) no
C5 H53 . . 1.083(3) no
C6 H61 . . 1.083(3) no
C6 H62 . . 1.081(3) no
C6 H63 . . 1.080(3) no

loop_
_cod_related_entry_id
_cod_related_entry_database
_cod_related_entry_code
1 ChemSpider 7650
